data_4072280
loop_
_publ_author_name
'Wallenhorst, Carolin'
'Kehr, Gerald'
'Luftmann, Heinrich'
'Fr\"ohlich, Roland'
'Erker, Gerhard'

_publ_section_title
;
 Bis(iminoethyl)pyridine Systems with a Pendant Alkenyl Group. Part A:
 Cobalt and Iron Complexes and Their Catalytic Behavior&#x2020;
;
_journal_issue 24
_journal_name_full Organometallics
_journal_page_first 6547
_journal_paper_doi 10.1021/om800726y
_journal_volume 27
_journal_year 2008
_chemical_formula_sum 'C26 H35 Cl2 Co N3'
_chemical_formula_weight 519.40
_chemical_name_systematic
; 
 ? 
;
_space_group_IT_number 4
_symmetry_cell_setting monoclinic
_symmetry_space_group_name_Hall 'P 2yb'
_symmetry_space_group_name_H-M 'P 1 21 1'
_atom_sites_solution_hydrogens geom
_atom_sites_solution_primary direct
_atom_sites_solution_secondary difmap
_audit_creation_method SHELXL-97
_cell_angle_alpha 90.00
_cell_angle_beta 95.63(1)
_cell_angle_gamma 90.00
_cell_formula_units_Z 2
_cell_length_a 9.451(1)
_cell_length_b 13.486(1)
_cell_length_c 10.434(1)
_cell_measurement_reflns_used 2426
_cell_measurement_temperature 198(2)
_cell_measurement_theta_max 28.28
_cell_measurement_theta_min 0.41
_cell_volume 1323.5(2)
_computing_cell_refinement 'Collect (Nonius B.V., 1998)'
_computing_data_collection 'Collect (Nonius B.V., 1998)'
_computing_data_reduction 'Denzo-SMN (Otwinowski & Minor, 1997)'
_computing_molecular_graphics 'XP (BrukerAXS, 2000)'
_computing_publication_material 'SHELXL-97 (Sheldrick, 1997)'
_computing_structure_refinement 'SHELXL-97 (Sheldrick, 1997)'
_computing_structure_solution 'SHELXS-97 (Sheldrick, 1990)'
_diffrn_ambient_temperature 198(2)
_diffrn_measured_fraction_theta_full 0.974
_diffrn_measured_fraction_theta_max 0.974
_diffrn_measurement_device_type 'Nonius KappaCCD'
_diffrn_measurement_method '\w and \f scans'
_diffrn_radiation_monochromator graphite
_diffrn_radiation_source 'rotating anode Nonius FR591'
_diffrn_radiation_type MoK\a
_diffrn_radiation_wavelength 0.71073
_diffrn_reflns_av_R_equivalents 0.0399
_diffrn_reflns_av_sigmaI/netI 0.0489
_diffrn_reflns_limit_h_max 11
_diffrn_reflns_limit_h_min -12
_diffrn_reflns_limit_k_max 16
_diffrn_reflns_limit_k_min -17
_diffrn_reflns_limit_l_max 13
_diffrn_reflns_limit_l_min -9
_diffrn_reflns_number 8798
_diffrn_reflns_theta_full 28.20
_diffrn_reflns_theta_max 28.20
_diffrn_reflns_theta_min 1.96
_exptl_absorpt_coefficient_mu 0.868
_exptl_absorpt_correction_T_max 0.9744
_exptl_absorpt_correction_T_min 0.6707
_exptl_absorpt_correction_type multi-scan
_exptl_absorpt_process_details 'SORTAV (Blessing, 1995 & 1997)'
_exptl_crystal_colour yellow
_exptl_crystal_density_diffrn 1.303
_exptl_crystal_density_method 'not measured'
_exptl_crystal_description plate
_exptl_crystal_F_000 546
_exptl_crystal_size_max 0.50
_exptl_crystal_size_mid 0.40
_exptl_crystal_size_min 0.03
_refine_diff_density_max 0.867
_refine_diff_density_min -0.342
_refine_diff_density_rms 0.059
_refine_ls_abs_structure_details 'Flack H D (1983), Acta Cryst. A39, 876-881'
_refine_ls_abs_structure_Flack 0.000(15)
_refine_ls_extinction_method none
_refine_ls_goodness_of_fit_ref 1.024
_refine_ls_hydrogen_treatment riding
_refine_ls_matrix_type full
_refine_ls_number_parameters 295
_refine_ls_number_reflns 5403
_refine_ls_number_restraints 1
_refine_ls_restrained_S_all 1.024
_refine_ls_R_factor_all 0.0473
_refine_ls_R_factor_gt 0.0389
_refine_ls_shift/su_max 0.000
_refine_ls_shift/su_mean 0.000
_refine_ls_structure_factor_coef Fsqd
_refine_ls_weighting_details 'calc w=1/[\s^2^(Fo^2^)+(0.0360P)^2^+0.9251P] where P=(Fo^2^+2Fc^2^)/3'
_refine_ls_weighting_scheme calc
_refine_ls_wR_factor_gt 0.0905
_refine_ls_wR_factor_ref 0.0957
_reflns_number_gt 4798
_reflns_number_total 5403
_reflns_threshold_expression >2sigma(I)
_cod_data_source_file om800726y_si_009.cif
_cod_data_source_block erk3721
_cod_original_sg_symbol_H-M P21
_cod_database_code 4072280

loop_
_symmetry_equiv_pos_as_xyz
'x, y, z'
'-x, y+1/2, -z'

loop_
_atom_site_label
_atom_site_type_symbol
_atom_site_fract_x
_atom_site_fract_y
_atom_site_fract_z
_atom_site_U_iso_or_equiv
_atom_site_adp_type
_atom_site_occupancy
_atom_site_symmetry_multiplicity
_atom_site_calc_flag
_atom_site_refinement_flags
Co Co 0.37666(4) 0.44468(3) 0.25878(3) 0.02510(10) Uani 1 1 d .
Cl2 Cl 0.18828(8) 0.53401(6) 0.31388(8) 0.03603(19) Uani 1 1 d .
Cl1 Cl 0.34942(12) 0.33522(8) 0.09314(9) 0.0529(3) Uani 1 1 d .
N1 N 0.5888(2) 0.42481(18) 0.3110(2) 0.0246(5) Uani 1 1 d .
C2 C 0.6321(3) 0.3524(2) 0.3934(3) 0.0252(6) Uani 1 1 d .
C3 C 0.7762(3) 0.3309(3) 0.4205(3) 0.0324(7) Uani 1 1 d .
H3A H 0.8066 0.2780 0.4767 0.039 Uiso 1 1 calc R
C4 C 0.8735(3) 0.3884(3) 0.3639(3) 0.0378(8) Uani 1 1 d .
H4A H 0.9724 0.3763 0.3827 0.045 Uiso 1 1 calc R
C5 C 0.8271(3) 0.4637(3) 0.2795(3) 0.0344(8) Uani 1 1 d .
H5A H 0.8935 0.5038 0.2404 0.041 Uiso 1 1 calc R
C6 C 0.6817(3) 0.4796(2) 0.2532(3) 0.0292(7) Uani 1 1 d .
C7 C 0.5149(3) 0.3048(2) 0.4570(3) 0.0250(6) Uani 1 1 d .
C8 C 0.5515(4) 0.2207(3) 0.5478(3) 0.0397(8) Uani 1 1 d .
H8A H 0.4669 0.2012 0.5890 0.060 Uiso 1 1 calc R
H8B H 0.6265 0.2416 0.6138 0.060 Uiso 1 1 calc R
H8C H 0.5851 0.1642 0.5000 0.060 Uiso 1 1 calc R
N9 N 0.3915(2) 0.34144(18) 0.4294(2) 0.0205(5) Uani 1 1 d .
C10 C 0.2760(3) 0.3086(2) 0.4999(3) 0.0244(6) Uani 1 1 d .
C11 C 0.1985(3) 0.2238(2) 0.4638(3) 0.0277(7) Uani 1 1 d .
C12 C 0.0914(3) 0.1951(3) 0.5392(3) 0.0329(7) Uani 1 1 d .
H12A H 0.0381 0.1368 0.5172 0.039 Uiso 1 1 calc R
C13 C 0.0613(4) 0.2502(3) 0.6455(3) 0.0379(8) Uani 1 1 d .
H13A H -0.0112 0.2291 0.6963 0.046 Uiso 1 1 calc R
C14 C 0.1365(4) 0.3352(3) 0.6771(3) 0.0377(8) Uani 1 1 d .
H14A H 0.1143 0.3730 0.7492 0.045 Uiso 1 1 calc R
C15 C 0.2454(3) 0.3673(2) 0.6053(3) 0.0272(6) Uani 1 1 d .
C16 C 0.2225(4) 0.1650(3) 0.3431(3) 0.0350(7) Uani 1 1 d .
H16A H 0.3132 0.1883 0.3112 0.042 Uiso 1 1 calc R
C17 C 0.2355(5) 0.0536(3) 0.3705(4) 0.0581(11) Uani 1 1 d .
H17A H 0.3146 0.0417 0.4366 0.087 Uiso 1 1 calc R
H17B H 0.2530 0.0185 0.2913 0.087 Uiso 1 1 calc R
H17C H 0.1470 0.0293 0.4010 0.087 Uiso 1 1 calc R
C18 C 0.1013(4) 0.1836(4) 0.2376(3) 0.0488(10) Uani 1 1 d .
H18A H 0.0952 0.2547 0.2182 0.073 Uiso 1 1 calc R
H18B H 0.0115 0.1610 0.2671 0.073 Uiso 1 1 calc R
H18C H 0.1197 0.1470 0.1597 0.073 Uiso 1 1 calc R
C19 C 0.3305(3) 0.4600(2) 0.6449(3) 0.0314(7) Uani 1 1 d .
H19A H 0.3797 0.4818 0.5691 0.038 Uiso 1 1 calc R
C20 C 0.4449(4) 0.4376(3) 0.7548(3) 0.0422(8) Uani 1 1 d .
H20A H 0.4983 0.4983 0.7785 0.063 Uiso 1 1 calc R
H20B H 0.5099 0.3871 0.7270 0.063 Uiso 1 1 calc R
H20C H 0.4000 0.4131 0.8294 0.063 Uiso 1 1 calc R
C21 C 0.2370(4) 0.5453(3) 0.6811(4) 0.0466(9) Uani 1 1 d .
H21A H 0.1650 0.5594 0.6093 0.070 Uiso 1 1 calc R
H21B H 0.2958 0.6044 0.6999 0.070 Uiso 1 1 calc R
H21C H 0.1901 0.5271 0.7574 0.070 Uiso 1 1 calc R
C22 C 0.6142(4) 0.5534(2) 0.1601(3) 0.0357(8) Uani 1 1 d .
C23 C 0.7102(5) 0.6162(3) 0.0876(4) 0.0519(10) Uani 1 1 d .
H23A H 0.6552 0.6703 0.0443 0.078 Uiso 1 1 calc R
H23B H 0.7520 0.5754 0.0233 0.078 Uiso 1 1 calc R
H23C H 0.7861 0.6439 0.1477 0.078 Uiso 1 1 calc R
N24 N 0.4775(3) 0.5531(2) 0.1486(3) 0.0420(7) Uani 1 1 d .
C25 C 0.3901(5) 0.6115(3) 0.0408(4) 0.0512(10) Uani 1 1 d .
H25A H 0.4483 0.6240 -0.0314 0.061 Uiso 1 1 calc R
H25B H 0.3052 0.5729 0.0077 0.061 Uiso 1 1 calc R
C26 C 0.3465(5) 0.7064(3) 0.0954(4) 0.0531(10) Uani 1 1 d .
H26A H 0.4312 0.7479 0.1203 0.064 Uiso 1 1 calc R
H26B H 0.2969 0.6940 0.1732 0.064 Uiso 1 1 calc R
C27 C 0.2439(6) 0.7612(4) -0.0102(5) 0.0761(16) Uani 1 1 d .
H27A H 0.2945 0.7752 -0.0870 0.091 Uiso 1 1 calc R
H27B H 0.1607 0.7188 -0.0369 0.091 Uiso 1 1 calc R
C28 C 0.1948(6) 0.8587(4) 0.0473(5) 0.0717(15) Uani 1 1 d .
H28A H 0.2639 0.8989 0.0947 0.086 Uiso 1 1 calc R
C29 C 0.0656(7) 0.8887(5) 0.0347(5) 0.0838(17) Uani 1 1 d .
H29C H -0.0057 0.8499 -0.0123 0.101 Uiso 1 1 calc R
H29A H 0.0411 0.9497 0.0724 0.101 Uiso 1 1 calc R

loop_
_atom_site_aniso_label
_atom_site_aniso_U_11
_atom_site_aniso_U_22
_atom_site_aniso_U_33
_atom_site_aniso_U_23
_atom_site_aniso_U_13
_atom_site_aniso_U_12
Co 0.02195(17) 0.0254(2) 0.02826(19) 0.00346(19) 0.00416(12) 0.00194(19)
Cl2 0.0254(4) 0.0347(4) 0.0491(5) 0.0071(3) 0.0091(3) 0.0073(3)
Cl1 0.0782(7) 0.0466(6) 0.0358(5) -0.0109(4) 0.0157(4) -0.0141(5)
N1 0.0234(11) 0.0248(15) 0.0263(11) 0.0005(9) 0.0050(9) -0.0041(10)
C2 0.0243(14) 0.0230(15) 0.0289(14) -0.0036(11) 0.0059(11) 0.0027(13)
C3 0.0240(15) 0.0321(18) 0.0413(18) 0.0004(14) 0.0035(12) 0.0040(14)
C4 0.0191(14) 0.047(2) 0.047(2) -0.0055(16) 0.0032(13) 0.0001(15)
C5 0.0243(13) 0.038(2) 0.0421(17) -0.0044(14) 0.0090(12) -0.0081(14)
C6 0.0289(14) 0.0296(16) 0.0307(16) -0.0026(11) 0.0111(11) -0.0073(13)
C7 0.0267(15) 0.0221(15) 0.0267(14) 0.0000(11) 0.0055(11) 0.0032(12)
C8 0.0355(18) 0.044(2) 0.0406(19) 0.0188(16) 0.0104(14) 0.0108(17)
N9 0.0217(11) 0.0192(12) 0.0211(11) 0.0021(9) 0.0040(9) 0.0022(10)
C10 0.0212(14) 0.0293(16) 0.0233(14) 0.0073(11) 0.0050(11) 0.0049(12)
C11 0.0238(15) 0.0280(17) 0.0318(16) 0.0090(13) 0.0056(12) 0.0029(13)
C12 0.0260(15) 0.0318(18) 0.0412(18) 0.0069(14) 0.0049(13) -0.0039(14)
C13 0.0288(16) 0.052(2) 0.0347(17) 0.0106(16) 0.0121(13) -0.0049(16)
C14 0.0346(17) 0.050(2) 0.0308(16) 0.0037(15) 0.0129(13) 0.0037(17)
C15 0.0278(15) 0.0295(17) 0.0245(14) 0.0056(12) 0.0030(11) 0.0055(13)
C16 0.0348(17) 0.0296(18) 0.0416(18) -0.0008(14) 0.0092(14) -0.0049(15)
C17 0.071(3) 0.037(2) 0.069(3) -0.0036(19) 0.023(2) 0.002(2)
C18 0.043(2) 0.070(3) 0.0331(18) -0.0063(18) 0.0030(15) -0.012(2)
C19 0.0377(15) 0.030(2) 0.0279(14) 0.0015(13) 0.0097(11) 0.0019(15)
C20 0.0424(17) 0.042(2) 0.0411(17) -0.0018(18) -0.0025(13) 0.004(2)
C21 0.057(2) 0.035(2) 0.047(2) -0.0056(16) 0.0024(17) 0.0117(19)
C22 0.0398(18) 0.0246(17) 0.0450(19) 0.0021(14) 0.0158(15) -0.0006(15)
C23 0.052(2) 0.046(2) 0.060(3) 0.0222(19) 0.0197(19) -0.0041(19)
N24 0.0386(16) 0.0357(17) 0.0534(18) 0.0171(13) 0.0125(13) 0.0037(14)
C25 0.068(3) 0.042(2) 0.045(2) -0.0028(17) 0.0097(19) -0.011(2)
C26 0.065(3) 0.047(2) 0.047(2) 0.0005(18) 0.0043(19) -0.009(2)
C27 0.098(4) 0.052(3) 0.070(3) 0.021(2) -0.036(3) 0.000(3)
C28 0.073(3) 0.048(3) 0.088(4) 0.003(2) -0.025(3) 0.021(3)
C29 0.098(4) 0.084(4) 0.074(4) -0.011(3) 0.034(3) -0.001(3)

loop_
_atom_type_symbol
_atom_type_description
_atom_type_scat_dispersion_real
_atom_type_scat_dispersion_imag
_atom_type_scat_source
C C 0.0033 0.0016 'International Tables Vol C Tables 4.2.6.8 and 6.1.1.4'
H H 0.0000 0.0000 'International Tables Vol C Tables 4.2.6.8 and 6.1.1.4'
N N 0.0061 0.0033 'International Tables Vol C Tables 4.2.6.8 and 6.1.1.4'
Cl Cl 0.1484 0.1585 'International Tables Vol C Tables 4.2.6.8 and 6.1.1.4'
Co Co 0.3494 0.9721 'International Tables Vol C Tables 4.2.6.8 and 6.1.1.4'

loop_
_geom_angle_atom_site_label_1
_geom_angle_atom_site_label_2
_geom_angle_atom_site_label_3
_geom_angle
N1 Co N24 75.87(10)
N1 Co N9 74.03(9)
N24 Co N9 148.18(10)
N1 Co Cl1 98.80(7)
N24 Co Cl1 93.36(10)
N9 Co Cl1 101.15(7)
N1 Co Cl2 140.86(7)
N24 Co Cl2 100.09(9)
N9 Co Cl2 96.75(6)
Cl1 Co Cl2 120.34(4)
C6 N1 C2 121.4(3)
C6 N1 Co 118.6(2)
C2 N1 Co 119.83(19)
N1 C2 C3 120.9(3)
N1 C2 C7 114.0(2)
C3 C2 C7 125.0(3)
C4 C3 C2 118.4(3)
C3 C4 C5 120.0(3)
C4 C5 C6 118.9(3)
N1 C6 C5 120.4(3)
N1 C6 C22 113.9(3)
C5 C6 C22 125.7(3)
N9 C7 C2 115.9(3)
N9 C7 C8 125.9(3)
C2 C7 C8 118.2(3)
C7 N9 C10 119.2(2)
C7 N9 Co 113.76(19)
C10 N9 Co 126.89(17)
C11 C10 C15 122.1(3)
C11 C10 N9 121.2(3)
C15 C10 N9 116.7(3)
C10 C11 C12 117.8(3)
C10 C11 C16 122.4(3)
C12 C11 C16 119.8(3)
C13 C12 C11 121.3(3)
C14 C13 C12 119.8(3)
C13 C14 C15 121.4(3)
C14 C15 C10 117.6(3)
C14 C15 C19 120.4(3)
C10 C15 C19 122.0(3)
C11 C16 C18 110.4(3)
C11 C16 C17 111.8(3)
C18 C16 C17 109.6(3)
C21 C19 C15 112.6(3)
C21 C19 C20 110.4(3)
C15 C19 C20 110.9(3)
N24 C22 C6 114.8(3)
N24 C22 C23 127.4(3)
C6 C22 C23 117.7(3)
C22 N24 C25 121.8(3)
C22 N24 Co 116.7(2)
C25 N24 Co 120.3(2)
C26 C25 N24 108.1(3)
C25 C26 C27 108.2(4)
C28 C27 C26 108.5(4)
C29 C28 C27 123.5(5)

loop_
_geom_bond_atom_site_label_1
_geom_bond_atom_site_label_2
_geom_bond_distance
Co N1 2.043(2)
Co N24 2.140(3)
Co N9 2.253(2)
Co Cl1 2.2682(10)
Co Cl2 2.2700(9)
N1 C6 1.336(4)
N1 C2 1.338(4)
C2 C3 1.394(4)
C2 C7 1.491(4)
C3 C4 1.379(5)
C4 C5 1.387(5)
C5 C6 1.391(4)
C6 C22 1.490(5)
C7 N9 1.273(4)
C7 C8 1.497(4)
N9 C10 1.444(3)
C10 C11 1.391(5)
C10 C15 1.407(4)
C11 C12 1.396(4)
C11 C16 1.523(5)
C12 C13 1.388(5)
C13 C14 1.372(5)
C14 C15 1.399(4)
C15 C19 1.522(5)
C16 C18 1.529(5)
C16 C17 1.532(5)
C19 C21 1.520(5)
C19 C20 1.528(4)
C22 N24 1.286(4)
C22 C23 1.499(5)
N24 C25 1.545(5)
C25 C26 1.476(6)
C26 C27 1.579(6)
C27 C28 1.536(8)
C28 C29 1.280(7)

loop_
_geom_torsion_atom_site_label_1
_geom_torsion_atom_site_label_2
_geom_torsion_atom_site_label_3
_geom_torsion_atom_site_label_4
_geom_torsion
N24 Co N1 C6 -3.0(2)
N9 Co N1 C6 -172.6(2)
Cl1 Co N1 C6 88.2(2)
Cl2 Co N1 C6 -91.7(2)
N24 Co N1 C2 -177.5(2)
N9 Co N1 C2 12.9(2)
Cl1 Co N1 C2 -86.2(2)
Cl2 Co N1 C2 93.8(2)
C6 N1 C2 C3 -0.8(4)
Co N1 C2 C3 173.5(2)
C6 N1 C2 C7 175.1(3)
Co N1 C2 C7 -10.6(3)
N1 C2 C3 C4 2.3(5)
C7 C2 C3 C4 -173.2(3)
C2 C3 C4 C5 -1.7(5)
C3 C4 C5 C6 -0.3(5)
C2 N1 C6 C5 -1.2(5)
Co N1 C6 C5 -175.6(2)
C2 N1 C6 C22 177.3(3)
Co N1 C6 C22 2.9(4)
C4 C5 C6 N1 1.8(5)
C4 C5 C6 C22 -176.5(3)
N1 C2 C7 N9 -2.9(4)
C3 C2 C7 N9 172.9(3)
N1 C2 C7 C8 178.0(3)
C3 C2 C7 C8 -6.2(5)
C2 C7 N9 C10 -171.6(3)
C8 C7 N9 C10 7.4(5)
C2 C7 N9 Co 13.1(3)
C8 C7 N9 Co -167.9(3)
N1 Co N9 C7 -14.1(2)
N24 Co N9 C7 -33.5(3)
Cl1 Co N9 C7 82.0(2)
Cl2 Co N9 C7 -155.2(2)
N1 Co N9 C10 171.1(3)
N24 Co N9 C10 151.7(2)
Cl1 Co N9 C10 -92.8(2)
Cl2 Co N9 C10 30.0(2)
C7 N9 C10 C11 -85.2(4)
Co N9 C10 C11 89.4(3)
C7 N9 C10 C15 95.6(3)
Co N9 C10 C15 -89.8(3)
C15 C10 C11 C12 -2.8(4)
N9 C10 C11 C12 178.0(3)
C15 C10 C11 C16 174.5(3)
N9 C10 C11 C16 -4.7(4)
C10 C11 C12 C13 1.1(5)
C16 C11 C12 C13 -176.3(3)
C11 C12 C13 C14 0.7(5)
C12 C13 C14 C15 -1.0(5)
C13 C14 C15 C10 -0.6(5)
C13 C14 C15 C19 -178.0(3)
C11 C10 C15 C14 2.6(4)
N9 C10 C15 C14 -178.2(3)
C11 C10 C15 C19 179.9(3)
N9 C10 C15 C19 -0.9(4)
C10 C11 C16 C18 -105.5(4)
C12 C11 C16 C18 71.7(4)
C10 C11 C16 C17 132.2(3)
C12 C11 C16 C17 -50.5(4)
C14 C15 C19 C21 -44.4(4)
C10 C15 C19 C21 138.3(3)
C14 C15 C19 C20 80.0(4)
C10 C15 C19 C20 -97.3(3)
N1 C6 C22 N24 -0.4(4)
C5 C6 C22 N24 178.0(3)
N1 C6 C22 C23 -178.2(3)
C5 C6 C22 C23 0.2(5)
C6 C22 N24 C25 -169.5(3)
C23 C22 N24 C25 8.1(6)
C6 C22 N24 Co -2.2(4)
C23 C22 N24 Co 175.4(3)
N1 Co N24 C22 2.8(3)
N9 Co N24 C22 22.1(4)
Cl1 Co N24 C22 -95.4(3)
Cl2 Co N24 C22 142.9(3)
N1 Co N24 C25 170.3(3)
N9 Co N24 C25 -170.4(2)
Cl1 Co N24 C25 72.1(3)
Cl2 Co N24 C25 -49.6(3)
C22 N24 C25 C26 -98.1(4)
Co N24 C25 C26 95.1(4)
N24 C25 C26 C27 -174.1(4)
C25 C26 C27 C28 178.4(4)
C26 C27 C28 C29 -134.9(6)
